data_1543156
loop_
_publ_author_name
'Reekie, Tristan A.'
'Donckele, Etienne J.'
'Manenti, Giorgio'
'P\"untener, Salome'
'Trapp, Nils'
'Diederich, Fran\,cois'

_publ_section_title
;
 A Three-Step Synthesis of Tetrasubstituted NH-Pyrroles.
;
_journal_issue 9
_journal_name_full 'Organic letters'
_journal_page_first 2252
_journal_page_last 2255
_journal_paper_doi 10.1021/acs.orglett.6b00890
_journal_volume 18
_journal_year 2016
_chemical_formula_moiety 'C20 H24 N4 O4'
_chemical_formula_sum 'C20 H24 N4 O4'
_chemical_formula_weight 384.43
_chemical_name_systematic 'Diethyl 2 -(3-(4-aminophenyl)-4-cyano-5-(dimethylamino)-1H-pyrrol-2-yl)malonate'
_space_group_crystal_system triclinic
_space_group_IT_number 2
_space_group_name_Hall '-P 1'
_space_group_name_H-M_alt 'P -1'
_symmetry_space_group_name_Hall '-P 1'
_symmetry_space_group_name_H-M 'P -1'
_atom_sites_solution_hydrogens mixed
_atom_sites_solution_primary iterative
_audit_creation_date 2015-03-16
_audit_creation_method
;
Olex2 1.2
(compiled 2015.01.26 svn.r3150 for OlexSys, GUI svn.r4998)
;
_cell_angle_alpha 108.782(3)
_cell_angle_beta 106.051(3)
_cell_angle_gamma 94.161(3)
_cell_formula_units_Z 2
_cell_length_a 7.8318(6)
_cell_length_b 10.2287(9)
_cell_length_c 13.5191(12)
_cell_measurement_reflns_used 3887
_cell_measurement_temperature 100.0(2)
_cell_measurement_theta_max 27.62
_cell_measurement_theta_min 2.75
_cell_volume 969.70(15)
_computing_cell_refinement 'Bruker SAINT'
_computing_data_collection 'Bruker APEX2'
_computing_data_reduction 'Bruker SAINT'
_computing_molecular_graphics 'Olex2 (Dolomanov et al., 2009)'
_computing_publication_material 'Olex2 (Dolomanov et al., 2009)'
_computing_structure_refinement 'XL (Sheldrick, 2008)'
_computing_structure_solution 'olex2.solve (Bourhis et al., 2015)'
_diffrn_ambient_temperature 100.0(2)
_diffrn_detector 'Bruker APEX2 area detector'
_diffrn_detector_area_resol_mean 8.33
_diffrn_detector_type 'CCD area detector'
_diffrn_measured_fraction_theta_full 0.999
_diffrn_measured_fraction_theta_max 0.988
_diffrn_measurement_device 'kappa-stage diffractometer'
_diffrn_measurement_device_type 'Bruker/Nonius Kappa Apex2'
_diffrn_measurement_method '\w and \f scans'
_diffrn_radiation_monochromator graphite
_diffrn_radiation_probe x-ray
_diffrn_radiation_type MoK\a
_diffrn_radiation_wavelength 0.71073
_diffrn_reflns_av_R_equivalents 0.0267
_diffrn_reflns_av_unetI/netI 0.0389
_diffrn_reflns_Laue_measured_fraction_full 0.999
_diffrn_reflns_Laue_measured_fraction_max 0.988
_diffrn_reflns_limit_h_max 10
_diffrn_reflns_limit_h_min -10
_diffrn_reflns_limit_k_max 13
_diffrn_reflns_limit_k_min -13
_diffrn_reflns_limit_l_max 16
_diffrn_reflns_limit_l_min -17
_diffrn_reflns_number 11055
_diffrn_reflns_point_group_measured_fraction_full 0.999
_diffrn_reflns_point_group_measured_fraction_max 0.988
_diffrn_reflns_theta_full 25.242
_diffrn_reflns_theta_max 27.677
_diffrn_reflns_theta_min 2.137
_diffrn_source 'sealed tube'
_diffrn_standards_number 0
_exptl_absorpt_coefficient_mu 0.094
_exptl_absorpt_correction_T_max 0.7456
_exptl_absorpt_correction_T_min 0.7169
_exptl_absorpt_correction_type multi-scan
_exptl_absorpt_process_details
;
SADABS-2014/5 (Bruker,2014/5) was used for absorption correction.
wR2(int) was 0.0489 before and 0.0380 after correction.
The Ratio of minimum to maximum transmission is 0.9615.
The \l/2 correction factor is 0.00150.
;
_exptl_crystal_colour 'clear colourless'
_exptl_crystal_colour_lustre clear
_exptl_crystal_colour_primary colourless
_exptl_crystal_density_diffrn 1.317
_exptl_crystal_description block
_exptl_crystal_F_000 408
_exptl_crystal_size_max 0.32
_exptl_crystal_size_mid 0.16
_exptl_crystal_size_min 0.11
_refine_diff_density_max 0.271
_refine_diff_density_min -0.280
_refine_diff_density_rms 0.053
_refine_ls_extinction_method none
_refine_ls_goodness_of_fit_ref 1.040
_refine_ls_hydrogen_treatment mixed
_refine_ls_matrix_type full
_refine_ls_number_parameters 269
_refine_ls_number_reflns 4491
_refine_ls_number_restraints 3
_refine_ls_restrained_S_all 1.040
_refine_ls_R_factor_all 0.0526
_refine_ls_R_factor_gt 0.0400
_refine_ls_shift/su_max 0.000
_refine_ls_shift/su_mean 0.000
_refine_ls_structure_factor_coef Fsqd
_refine_ls_weighting_details 'w=1/[\s^2^(Fo^2^)+(0.0502P)^2^+0.2076P] where P=(Fo^2^+2Fc^2^)/3'
_refine_ls_weighting_scheme calc
_refine_ls_wR_factor_gt 0.0969
_refine_ls_wR_factor_ref 0.1044
_reflns_Friedel_coverage 0.000
_reflns_number_gt 3625
_reflns_number_total 4491
_reflns_threshold_expression 'I > 2\s(I)'
_cod_data_source_file ol6b00890_si_004.cif
_cod_data_source_block d030315_1_1_0m
_cod_depositor_comments 'Adding full bibliography for 1543156--1543159.cif.'
_cod_original_cell_volume 969.70(14)
_cod_database_code 1543156
_shelxl_version_number 2014/6
_shelx_space_group_comment
;
The symmetry employed for this shelxl refinement is uniquely defined
by the following loop, which should always be used as a source of
symmetry information in preference to the above space-group names.
They are only intended as comments.
;
_shelx_estimated_absorpt_t_max 0.990
_shelx_estimated_absorpt_t_min 0.971
_olex2_refinement_description
;
1. Fixed Uiso
 At 1.2 times of:
  All C(H) groups, All C(H,H) groups
 At 1.5 times of:
  All C(H,H,H) groups
2. Restrained distances
 N5-H5
 0.91 with sigma of 0.02
 N7-H7B = N7-H7A
 0.91 with sigma of 0.02
3.a Ternary CH refined with riding coordinates:
 C17(H17)
3.b Secondary CH2 refined with riding coordinates:
 C23(H23A,H23B), C24(H24A,H24B)
3.c Aromatic/amide H refined with riding coordinates:
 C15(H15), C18(H18), C19(H19), C20(H20)
3.d Idealised Me refined as rotating group:
 C25(H25A,H25B,H25C), C26(H26A,H26B,H26C), C27(H27A,H27B,H27C), C28(H28A,H28B,
 H28C)
;
_olex2_date_sample_data_collection 2015-03-09
_olex2_date_sample_submission 2015-03-05
_olex2_submission_original_sample_id d030315_1_1
_olex2_submission_special_instructions 'No special instructions were received'

loop_
_space_group_symop_operation_xyz
'x, y, z'
'-x, -y, -z'

loop_
_atom_site_label
_atom_site_type_symbol
_atom_site_fract_x
_atom_site_fract_y
_atom_site_fract_z
_atom_site_U_iso_or_equiv
_atom_site_adp_type
_atom_site_occupancy
_atom_site_site_symmetry_order
_atom_site_calc_flag
_atom_site_refinement_flags_posn
O1 O 0.23657(11) 0.64889(10) 0.40713(7) 0.0142(2) Uani 1 1 d .
O2 O 0.72224(12) 0.68280(10) 0.53576(7) 0.0166(2) Uani 1 1 d .
O3 O 0.23500(12) 0.65460(10) 0.24135(8) 0.0179(2) Uani 1 1 d .
O4 O 0.61850(12) 0.84834(10) 0.46967(8) 0.0182(2) Uani 1 1 d .
N5 N 0.62473(14) 0.67152(12) 0.22677(9) 0.0121(2) Uani 1 1 d D
N6 N 0.73088(14) 0.68896(11) 0.08124(9) 0.0131(2) Uani 1 1 d .
N7 N 0.44178(16) -0.08218(12) 0.24826(10) 0.0163(2) Uani 1 1 d D
C8 C 0.74412(16) 0.36571(14) 0.05382(11) 0.0133(3) Uani 1 1 d .
C9 C 0.30852(16) 0.63939(13) 0.32634(10) 0.0116(3) Uani 1 1 d .
C10 C 0.61790(16) 0.72711(14) 0.46133(11) 0.0127(3) Uani 1 1 d .
N11 N 0.78690(15) 0.27422(12) -0.00463(10) 0.0188(3) Uani 1 1 d .
C12 C 0.48809(16) 0.04802(14) 0.23949(11) 0.0133(3) Uani 1 1 d .
C13 C 0.58361(16) 0.30916(13) 0.22269(11) 0.0117(3) Uani 1 1 d .
C14 C 0.68608(16) 0.47108(13) 0.12836(10) 0.0116(3) Uani 1 1 d .
C15 C 0.44830(17) 0.06205(14) 0.13627(11) 0.0143(3) Uani 1 1 d .
H15 H 0.3888 -0.0169 0.0713 0.017 Uiso 1 1 calc R
C16 C 0.61842(15) 0.44634(13) 0.21137(10) 0.0111(3) Uani 1 1 d .
C17 C 0.49848(16) 0.60464(13) 0.36015(10) 0.0114(3) Uani 1 1 d .
H17 H 0.4890 0.5204 0.3819 0.014 Uiso 1 1 calc R
C18 C 0.62835(16) 0.29247(14) 0.32498(11) 0.0130(3) Uani 1 1 d .
H18 H 0.6922 0.3703 0.3898 0.016 Uiso 1 1 calc R
C19 C 0.49547(16) 0.19066(14) 0.12875(11) 0.0130(3) Uani 1 1 d .
H19 H 0.4674 0.1988 0.0582 0.016 Uiso 1 1 calc R
C20 C 0.58078(16) 0.16394(14) 0.33315(11) 0.0135(3) Uani 1 1 d .
H20 H 0.6118 0.1550 0.4035 0.016 Uiso 1 1 calc R
C21 C 0.58124(16) 0.57111(13) 0.26943(10) 0.0116(3) Uani 1 1 d .
C22 C 0.68626(15) 0.61202(13) 0.14040(10) 0.0117(3) Uani 1 1 d .
C23 C 0.05480(16) 0.68274(14) 0.38895(12) 0.0165(3) Uani 1 1 d .
H23A H -0.0049 0.6483 0.4338 0.020 Uiso 1 1 calc R
H23B H -0.0174 0.6345 0.3104 0.020 Uiso 1 1 calc R
C24 C 0.84816(18) 0.79143(15) 0.63484(11) 0.0195(3) Uani 1 1 d .
H24A H 0.7884 0.8718 0.6611 0.023 Uiso 1 1 calc R
H24B H 0.9546 0.8257 0.6183 0.023 Uiso 1 1 calc R
C25 C 0.82769(18) 0.83295(14) 0.14293(12) 0.0197(3) Uani 1 1 d .
H25A H 0.7700 0.8804 0.1970 0.030 Uiso 1 1 calc GR
H25B H 0.8247 0.8832 0.0920 0.030 Uiso 1 1 calc GR
H25C H 0.9533 0.8318 0.1812 0.030 Uiso 1 1 calc GR
C26 C 0.79940(18) 0.61385(15) -0.00731(11) 0.0174(3) Uani 1 1 d .
H26A H 0.9175 0.5921 0.0244 0.026 Uiso 1 1 calc GR
H26B H 0.8117 0.6726 -0.0505 0.026 Uiso 1 1 calc GR
H26C H 0.7150 0.5264 -0.0552 0.026 Uiso 1 1 calc GR
C27 C 0.06061(18) 0.83890(15) 0.41962(12) 0.0205(3) Uani 1 1 d .
H27A H 0.1184 0.8730 0.3747 0.031 Uiso 1 1 calc GR
H27B H 0.1298 0.8865 0.4977 0.031 Uiso 1 1 calc GR
H27C H -0.0626 0.8586 0.4063 0.031 Uiso 1 1 calc GR
C28 C 0.9055(2) 0.72722(18) 0.72138(13) 0.0298(4) Uani 1 1 d .
H28A H 0.9596 0.6454 0.6934 0.045 Uiso 1 1 calc GR
H28B H 0.8000 0.6980 0.7398 0.045 Uiso 1 1 calc GR
H28C H 0.9943 0.7964 0.7875 0.045 Uiso 1 1 calc GR
H5 H 0.588(2) 0.7545(15) 0.2403(13) 0.024(4) Uiso 1 1 d D
H7A H 0.347(2) -0.1394(17) 0.1908(13) 0.031(5) Uiso 1 1 d D
H7B H 0.432(2) -0.0736(18) 0.3147(12) 0.028(4) Uiso 1 1 d D

loop_
_atom_site_aniso_label
_atom_site_aniso_U_11
_atom_site_aniso_U_22
_atom_site_aniso_U_33
_atom_site_aniso_U_23
_atom_site_aniso_U_13
_atom_site_aniso_U_12
O1 0.0132(4) 0.0172(5) 0.0144(5) 0.0061(4) 0.0068(4) 0.0043(4)
O2 0.0176(4) 0.0160(5) 0.0128(5) 0.0037(4) 0.0009(4) 0.0039(4)
O3 0.0177(4) 0.0224(5) 0.0158(5) 0.0095(4) 0.0051(4) 0.0060(4)
O4 0.0233(5) 0.0119(5) 0.0179(5) 0.0050(4) 0.0053(4) 0.0008(4)
N5 0.0146(5) 0.0094(6) 0.0147(6) 0.0053(5) 0.0067(4) 0.0037(4)
N6 0.0152(5) 0.0114(6) 0.0148(6) 0.0063(5) 0.0063(4) 0.0017(4)
N7 0.0237(6) 0.0112(6) 0.0171(6) 0.0072(5) 0.0084(5) 0.0037(5)
C8 0.0132(6) 0.0130(7) 0.0149(6) 0.0064(5) 0.0053(5) 0.0007(5)
C9 0.0147(6) 0.0065(6) 0.0122(6) 0.0013(5) 0.0048(5) 0.0003(5)
C10 0.0126(5) 0.0145(7) 0.0130(6) 0.0050(5) 0.0067(5) 0.0030(5)
N11 0.0212(6) 0.0146(6) 0.0217(6) 0.0045(5) 0.0115(5) 0.0009(5)
C12 0.0149(6) 0.0112(6) 0.0180(7) 0.0077(5) 0.0082(5) 0.0057(5)
C13 0.0119(5) 0.0111(6) 0.0144(6) 0.0053(5) 0.0062(5) 0.0034(5)
C14 0.0122(5) 0.0116(6) 0.0106(6) 0.0035(5) 0.0034(5) 0.0021(5)
C15 0.0173(6) 0.0109(6) 0.0122(6) 0.0016(5) 0.0042(5) 0.0018(5)
C16 0.0106(5) 0.0112(6) 0.0110(6) 0.0039(5) 0.0025(5) 0.0015(5)
C17 0.0135(6) 0.0096(6) 0.0124(6) 0.0048(5) 0.0049(5) 0.0027(5)
C18 0.0138(5) 0.0118(6) 0.0119(6) 0.0024(5) 0.0040(5) 0.0031(5)
C19 0.0153(6) 0.0139(7) 0.0112(6) 0.0056(5) 0.0047(5) 0.0043(5)
C20 0.0159(6) 0.0152(7) 0.0126(6) 0.0074(5) 0.0056(5) 0.0061(5)
C21 0.0113(5) 0.0110(6) 0.0125(6) 0.0047(5) 0.0036(5) 0.0009(5)
C22 0.0101(5) 0.0133(7) 0.0114(6) 0.0051(5) 0.0024(5) 0.0011(5)
C23 0.0110(6) 0.0208(7) 0.0186(7) 0.0066(6) 0.0059(5) 0.0043(5)
C24 0.0174(6) 0.0209(8) 0.0140(7) 0.0020(6) 0.0014(5) 0.0007(5)
C25 0.0234(7) 0.0148(7) 0.0204(7) 0.0075(6) 0.0062(6) -0.0024(6)
C26 0.0203(6) 0.0190(7) 0.0194(7) 0.0105(6) 0.0113(6) 0.0064(5)
C27 0.0173(6) 0.0204(8) 0.0214(7) 0.0052(6) 0.0046(6) 0.0069(5)
C28 0.0308(8) 0.0323(9) 0.0186(8) 0.0095(7) -0.0030(6) -0.0006(7)

loop_
_atom_type_symbol
_atom_type_description
_atom_type_scat_dispersion_real
_atom_type_scat_dispersion_imag
_atom_type_scat_source
C C 0.0033 0.0016 'International Tables Vol C Tables 4.2.6.8 and 6.1.1.4'
H H 0.0000 0.0000 'International Tables Vol C Tables 4.2.6.8 and 6.1.1.4'
N N 0.0061 0.0033 'International Tables Vol C Tables 4.2.6.8 and 6.1.1.4'
O O 0.0106 0.0060 'International Tables Vol C Tables 4.2.6.8 and 6.1.1.4'

loop_
_geom_angle_atom_site_label_1
_geom_angle_atom_site_label_2
_geom_angle_atom_site_label_3
_geom_angle
C9 O1 C23 116.28(10)
C10 O2 C24 116.56(10)
C21 N5 H5 124.2(10)
C22 N5 C21 110.03(11)
C22 N5 H5 123.5(10)
C22 N6 C25 117.53(11)
C22 N6 C26 115.56(11)
C26 N6 C25 113.07(10)
C12 N7 H7A 113.3(11)
C12 N7 H7B 112.6(11)
H7A N7 H7B 114.2(15)
N11 C8 C14 175.85(13)
O1 C9 C17 108.88(10)
O3 C9 O1 125.26(11)
O3 C9 C17 125.86(11)
O2 C10 C17 111.72(11)
O4 C10 O2 125.26(12)
O4 C10 C17 123.00(12)
C15 C12 N7 120.67(12)
C20 C12 N7 120.42(12)
C20 C12 C15 118.86(12)
C18 C13 C16 122.59(12)
C18 C13 C19 117.74(12)
C19 C13 C16 119.61(11)
C8 C14 C16 122.86(11)
C22 C14 C8 129.52(11)
C22 C14 C16 107.60(11)
C12 C15 H15 120.0
C19 C15 C12 120.09(12)
C19 C15 H15 120.0
C14 C16 C13 125.48(11)
C21 C16 C13 127.76(11)
C21 C16 C14 106.58(11)
C9 C17 H17 107.9
C10 C17 C9 108.70(10)
C10 C17 H17 107.9
C21 C17 C9 113.39(10)
C21 C17 C10 110.97(10)
C21 C17 H17 107.9
C13 C18 H18 119.5
C20 C18 C13 120.97(12)
C20 C18 H18 119.5
C13 C19 H19 119.2
C15 C19 C13 121.55(12)
C15 C19 H19 119.2
C12 C20 H20 119.6
C18 C20 C12 120.72(12)
C18 C20 H20 119.6
N5 C21 C17 121.70(11)
C16 C21 N5 108.57(11)
C16 C21 C17 129.65(11)
N5 C22 N6 121.03(11)
N5 C22 C14 107.21(11)
N6 C22 C14 131.74(11)
O1 C23 H23A 109.4
O1 C23 H23B 109.4
O1 C23 C27 111.15(10)
H23A C23 H23B 108.0
C27 C23 H23A 109.4
C27 C23 H23B 109.4
O2 C24 H24A 110.2
O2 C24 H24B 110.2
O2 C24 C28 107.73(12)
H24A C24 H24B 108.5
C28 C24 H24A 110.2
C28 C24 H24B 110.2
N6 C25 H25A 109.5
N6 C25 H25B 109.5
N6 C25 H25C 109.5
H25A C25 H25B 109.5
H25A C25 H25C 109.5
H25B C25 H25C 109.5
N6 C26 H26A 109.5
N6 C26 H26B 109.5
N6 C26 H26C 109.5
H26A C26 H26B 109.5
H26A C26 H26C 109.5
H26B C26 H26C 109.5
C23 C27 H27A 109.5
C23 C27 H27B 109.5
C23 C27 H27C 109.5
H27A C27 H27B 109.5
H27A C27 H27C 109.5
H27B C27 H27C 109.5
C24 C28 H28A 109.5
C24 C28 H28B 109.5
C24 C28 H28C 109.5
H28A C28 H28B 109.5
H28A C28 H28C 109.5
H28B C28 H28C 109.5

loop_
_geom_bond_atom_site_label_1
_geom_bond_atom_site_label_2
_geom_bond_distance
O1 C9 1.3416(15)
O1 C23 1.4629(14)
O2 C10 1.3336(16)
O2 C24 1.4675(16)
O3 C9 1.1992(15)
O4 C10 1.2079(16)
N5 C21 1.3939(16)
N5 C22 1.3646(16)
N5 H5 0.896(13)
N6 C22 1.3787(16)
N6 C25 1.4619(17)
N6 C26 1.4609(17)
N7 C12 1.4052(17)
N7 H7A 0.907(14)
N7 H7B 0.897(14)
C8 N11 1.1524(17)
C8 C14 1.4173(18)
C9 C17 1.5342(17)
C10 C17 1.5278(17)
C12 C15 1.4000(18)
C12 C20 1.3915(18)
C13 C16 1.4739(17)
C13 C18 1.3989(18)
C13 C19 1.4004(18)
C14 C16 1.4480(17)
C14 C22 1.3976(17)
C15 H15 0.9500
C15 C19 1.3834(18)
C16 C21 1.3657(18)
C17 H17 1.0000
C17 C21 1.4976(17)
C18 H18 0.9500
C18 C20 1.3873(18)
C19 H19 0.9500
C20 H20 0.9500
C23 H23A 0.9900
C23 H23B 0.9900
C23 C27 1.5092(19)
C24 H24A 0.9900
C24 H24B 0.9900
C24 C28 1.500(2)
C25 H25A 0.9800
C25 H25B 0.9800
C25 H25C 0.9800
C26 H26A 0.9800
C26 H26B 0.9800
C26 H26C 0.9800
C27 H27A 0.9800
C27 H27B 0.9800
C27 H27C 0.9800
C28 H28A 0.9800
C28 H28B 0.9800
C28 H28C 0.9800

loop_
_geom_torsion_atom_site_label_1
_geom_torsion_atom_site_label_2
_geom_torsion_atom_site_label_3
_geom_torsion_atom_site_label_4
_geom_torsion
O1 C9 C17 C10 -64.41(13)
O1 C9 C17 C21 171.66(10)
O2 C10 C17 C9 137.56(10)
O2 C10 C17 C21 -97.10(12)
O3 C9 C17 C10 116.13(14)
O3 C9 C17 C21 -7.79(18)
O4 C10 C17 C9 -44.17(15)
O4 C10 C17 C21 81.18(14)
N7 C12 C15 C19 -179.66(11)
N7 C12 C20 C18 179.41(11)
C8 C14 C16 C13 -6.49(19)
C8 C14 C16 C21 178.14(11)
C8 C14 C22 N5 -177.28(12)
C8 C14 C22 N6 4.5(2)
C9 O1 C23 C27 -83.22(14)
C9 C17 C21 N5 65.48(15)
C9 C17 C21 C16 -110.84(15)
C10 O2 C24 C28 161.68(11)
C10 C17 C21 N5 -57.19(15)
C10 C17 C21 C16 126.49(14)
C12 C15 C19 C13 0.15(19)
C13 C16 C21 N5 -175.88(11)
C13 C16 C21 C17 0.8(2)
C13 C18 C20 C12 0.38(18)
C14 C16 C21 N5 -0.65(13)
C14 C16 C21 C17 176.05(12)
C15 C12 C20 C18 1.93(18)
C16 C13 C18 C20 174.87(11)
C16 C13 C19 C15 -175.21(11)
C16 C14 C22 N5 0.79(13)
C16 C14 C22 N6 -177.41(12)
C18 C13 C16 C14 138.72(13)
C18 C13 C16 C21 -46.89(18)
C18 C13 C19 C15 2.11(18)
C19 C13 C16 C14 -44.09(17)
C19 C13 C16 C21 130.29(14)
C19 C13 C18 C20 -2.37(18)
C20 C12 C15 C19 -2.18(18)
C21 N5 C22 N6 177.22(11)
C21 N5 C22 C14 -1.21(13)
C22 N5 C21 C16 1.18(14)
C22 N5 C21 C17 -175.84(10)
C22 C14 C16 C13 175.29(11)
C22 C14 C16 C21 -0.08(13)
C23 O1 C9 O3 -0.99(18)
C23 O1 C9 C17 179.55(10)
C24 O2 C10 O4 -0.54(17)
C24 O2 C10 C17 177.69(10)
C25 N6 C22 N5 40.83(16)
C25 N6 C22 C14 -141.18(14)
C26 N6 C22 N5 178.48(11)
C26 N6 C22 C14 -3.53(19)
